data_4121317
loop_
_publ_author_name
'Shuhei Kusumoto'
'Midori Akiyama'
'Kyoko Nozaki'

_publ_section_title
;
 Acceptorless Dehydrogenation of C-C Single Bonds Adjacent to Functional
 Groups by Metal-Ligand Cooperation
;
_journal_name_full 'Journal of the American Chemical Society'
_journal_page_first 18726
_journal_page_last 18729
_journal_paper_doi 10.1021/ja409672w
_journal_volume 135
_journal_year 2013
_chemical_formula_sum 'C76 H88 Ir2 O2 P2'
_chemical_formula_weight 1479.80
_chemical_name_systematic
; 
 ? 
;
_space_group_IT_number 14
_symmetry_cell_setting monoclinic
_symmetry_space_group_name_Hall '-P 2ybc'
_symmetry_space_group_name_H-M 'P 1 21/c 1'
_atom_sites_solution_hydrogens geom
_atom_sites_solution_primary direct
_atom_sites_solution_secondary difmap
_audit_creation_method SHELXL-97
_cell_angle_alpha 90.00
_cell_angle_beta 90.683(2)
_cell_angle_gamma 90.00
_cell_formula_units_Z 4
_cell_length_a 11.6456(17)
_cell_length_b 34.888(5)
_cell_length_c 16.163(2)
_cell_measurement_reflns_used 16153
_cell_measurement_temperature 243
_cell_measurement_theta_max 31.6
_cell_measurement_theta_min 2.1
_cell_volume 6566.4(16)
_computing_cell_refinement 'RIGAKU CrystalClear'
_computing_data_collection 'RIGAKU CrystalClear'
_computing_data_reduction 'RIGAKU CrystalClear'
_computing_molecular_graphics ORTEP-III
_computing_structure_refinement 'SHELXL-97 (Sheldrick, 1997)'
_computing_structure_solution SIR-97
_diffrn_ambient_temperature 243(2)
_diffrn_detector_area_resol_mean 28.5714
_diffrn_measured_fraction_theta_full 0.999
_diffrn_measured_fraction_theta_max 0.999
_diffrn_measurement_device_type 'RIGAKU/MSCIO Saturn CCD'
_diffrn_measurement_method 'omega scans'
_diffrn_radiation_monochromator graphite
_diffrn_radiation_source 'fine-focus sealed tube'
_diffrn_radiation_type MoK\a
_diffrn_radiation_wavelength 0.71075
_diffrn_reflns_av_R_equivalents 0.0664
_diffrn_reflns_av_sigmaI/netI 0.0639
_diffrn_reflns_limit_h_max 11
_diffrn_reflns_limit_h_min -13
_diffrn_reflns_limit_k_max 41
_diffrn_reflns_limit_k_min -40
_diffrn_reflns_limit_l_max 19
_diffrn_reflns_limit_l_min -19
_diffrn_reflns_number 43612
_diffrn_reflns_theta_full 25.00
_diffrn_reflns_theta_max 25.00
_diffrn_reflns_theta_min 2.10
_exptl_absorpt_coefficient_mu 4.143
_exptl_absorpt_correction_T_max 0.8858
_exptl_absorpt_correction_T_min 0.5754
_exptl_absorpt_correction_type numerical
_exptl_absorpt_process_details 'Jacobson, R. (1998) Private communication'
_exptl_crystal_colour Colorless
_exptl_crystal_density_diffrn 1.497
_exptl_crystal_description Prism
_exptl_crystal_F_000 2976
_exptl_crystal_size_max 0.15
_exptl_crystal_size_mid 0.06
_exptl_crystal_size_min 0.03
_refine_diff_density_max 0.549
_refine_diff_density_min -0.553
_refine_diff_density_rms 0.111
_refine_ls_extinction_method none
_refine_ls_goodness_of_fit_ref 1.088
_refine_ls_hydrogen_treatment mixed
_refine_ls_matrix_type full
_refine_ls_number_parameters 886
_refine_ls_number_reflns 11542
_refine_ls_number_restraints 180
_refine_ls_restrained_S_all 1.095
_refine_ls_R_factor_all 0.0698
_refine_ls_R_factor_gt 0.0494
_refine_ls_shift/su_max 0.001
_refine_ls_shift/su_mean 0.000
_refine_ls_structure_factor_coef Fsqd
_refine_ls_weighting_details 'calc w=1/[\s^2^(Fo^2^)+(0.0250P)^2^+4.1700P] where P=(Fo^2^+2Fc^2^)/3'
_refine_ls_weighting_scheme calc
_refine_ls_wR_factor_gt 0.0759
_refine_ls_wR_factor_ref 0.0826
_reflns_number_gt 9143
_reflns_number_total 11542
_reflns_threshold_expression >2sigma(I)
_cod_data_source_file ja409672w_si_002_3.cif
_cod_data_source_block 4a1
_cod_database_code 4121317

loop_
_symmetry_equiv_pos_as_xyz
'x, y, z'
'-x, y+1/2, -z+1/2'
'-x, -y, -z'
'x, -y-1/2, z-1/2'

loop_
_atom_site_label
_atom_site_type_symbol
_atom_site_fract_x
_atom_site_fract_y
_atom_site_fract_z
_atom_site_U_iso_or_equiv
_atom_site_adp_type
_atom_site_occupancy
_atom_site_symmetry_multiplicity
_atom_site_calc_flag
_atom_site_refinement_flags
_atom_site_disorder_assembly
_atom_site_disorder_group
H1 H 0.674(4) 0.1274(13) 0.256(3) 0.028(15) Uiso 1 1 d . . .
H2 H 0.729(4) 0.1004(15) 0.169(3) 0.043(17) Uiso 1 1 d . . .
Ir1 Ir 0.74848(2) 0.093442(7) 0.256004(16) 0.03234(8) Uani 1 1 d . . .
C1 C 0.8775(5) 0.05770(16) 0.3358(4) 0.0305(15) Uani 1 1 d . . .
C2 C 0.8335(5) 0.08801(16) 0.3850(4) 0.0293(14) Uani 1 1 d . . .
C3 C 0.8659(5) 0.12301(16) 0.3431(4) 0.0282(14) Uani 1 1 d . . .
C4 C 0.9289(5) 0.11331(17) 0.2704(4) 0.0303(15) Uani 1 1 d . . .
C5 C 0.9373(5) 0.07160(17) 0.2651(4) 0.0306(15) Uani 1 1 d . . .
C6 C 0.7816(5) 0.08373(16) 0.4673(4) 0.0310(15) Uani 1 1 d . . .
C7 C 0.6816(6) 0.1036(2) 0.4883(5) 0.0490(19) Uani 1 1 d . . .
H3 H 0.6451 0.1195 0.4490 0.07(3) Uiso 1 1 calc R . .
C8 C 0.6369(7) 0.1000(2) 0.5658(5) 0.062(2) Uani 1 1 d . . .
H4 H 0.5713 0.1142 0.5794 0.08(3) Uiso 1 1 calc R . .
C9 C 0.6842(8) 0.0766(2) 0.6233(5) 0.068(3) Uani 1 1 d . . .
H5 H 0.6498 0.0734 0.6752 0.10(3) Uiso 1 1 calc R . .
C10 C 0.7827(8) 0.0576(2) 0.6045(5) 0.062(2) Uani 1 1 d . . .
H6 H 0.8178 0.0419 0.6447 0.05(2) Uiso 1 1 calc R . .
C11 C 0.8320(6) 0.06099(19) 0.5276(4) 0.0450(18) Uani 1 1 d . . .
H7 H 0.9003 0.0477 0.5161 0.043(19) Uiso 1 1 calc R . .
C12 C 0.8554(5) 0.16238(17) 0.3786(4) 0.0355(16) Uani 1 1 d U . .
C13 C 0.7766(7) 0.1882(2) 0.3508(6) 0.071(2) Uani 1 1 d U . .
H8 H 0.7261 0.1815 0.3074 0.21(6) Uiso 1 1 calc R . .
C14 C 0.7701(8) 0.2248(2) 0.3866(6) 0.078(3) Uani 1 1 d U . .
H9 H 0.7130 0.2419 0.3683 0.14(4) Uiso 1 1 calc R . .
C15 C 0.8441(7) 0.2357(2) 0.4465(5) 0.055(2) Uani 1 1 d U . .
H10 H 0.8391 0.2602 0.4704 0.043(18) Uiso 1 1 calc R . .
C16 C 0.9239(9) 0.2113(3) 0.4709(6) 0.097(3) Uani 1 1 d U . .
H11 H 0.9774 0.2188 0.5118 0.21(6) Uiso 1 1 calc R . .
C17 C 0.9304(8) 0.1746(3) 0.4373(6) 0.086(3) Uani 1 1 d U . .
H12 H 0.9886 0.1579 0.4559 0.25(7) Uiso 1 1 calc R . .
C18 C 0.9914(5) 0.14269(16) 0.2206(4) 0.0278(14) Uani 1 1 d . . .
C19 C 1.1082(6) 0.1473(2) 0.2314(5) 0.056(2) Uani 1 1 d . . .
H13 H 1.1492 0.1298 0.2649 0.06(2) Uiso 1 1 calc R . .
C20 C 1.1659(7) 0.1769(2) 0.1941(5) 0.062(2) Uani 1 1 d . . .
H14 H 1.2455 0.1796 0.2025 0.06(2) Uiso 1 1 calc R . .
C21 C 1.1083(7) 0.2026(2) 0.1447(5) 0.062(2) Uani 1 1 d . . .
H15 H 1.1475 0.2231 0.1201 0.09(3) Uiso 1 1 calc R . .
C22 C 0.9945(7) 0.1979(2) 0.1319(5) 0.074(3) Uani 1 1 d . . .
H16 H 0.9544 0.2148 0.0967 0.08(3) Uiso 1 1 calc R . .
C23 C 0.9364(6) 0.1682(2) 0.1701(5) 0.064(2) Uani 1 1 d . . .
H17 H 0.8569 0.1657 0.1609 0.009(12) Uiso 1 1 calc R . .
C24 C 1.0005(5) 0.04841(17) 0.2037(4) 0.0339(15) Uani 1 1 d . . .
C25 C 1.0520(5) 0.01408(19) 0.2262(5) 0.0435(17) Uani 1 1 d . . .
H18 H 1.0465 0.0055 0.2811 0.06(2) Uiso 1 1 calc R . .
C26 C 1.1112(6) -0.0078(2) 0.1695(5) 0.055(2) Uani 1 1 d . . .
H19 H 1.1446 -0.0311 0.1862 0.06(2) Uiso 1 1 calc R . .
C27 C 1.1216(7) 0.0041(2) 0.0903(5) 0.061(2) Uani 1 1 d . . .
H20 H 1.1624 -0.0108 0.0521 0.06(2) Uiso 1 1 calc R . .
C28 C 1.0714(7) 0.0385(2) 0.0658(5) 0.064(2) Uani 1 1 d . . .
H21 H 1.0772 0.0466 0.0106 0.043(19) Uiso 1 1 calc R . .
C29 C 1.0128(6) 0.0609(2) 0.1225(4) 0.054(2) Uani 1 1 d . . .
H22 H 0.9814 0.0845 0.1059 0.08(3) Uiso 1 1 calc R . .
C30 C 0.5756(6) 0.0242(2) 0.3295(4) 0.057(2) Uani 1 1 d . . .
H154 H 0.6453 0.0096 0.3397 0.086 Uiso 1 1 calc R . .
H155 H 0.5121 0.0067 0.3198 0.086 Uiso 1 1 calc R . .
H156 H 0.5595 0.0400 0.3774 0.086 Uiso 1 1 calc R . .
C31 C 0.4519(5) 0.0798(2) 0.2312(5) 0.057(2) Uani 1 1 d . . .
C32 C 0.4518(7) 0.1092(2) 0.1600(6) 0.088(3) Uani 1 1 d . . .
H157 H 0.4636 0.0960 0.1079 0.132 Uiso 1 1 calc R . .
H158 H 0.5131 0.1276 0.1691 0.132 Uiso 1 1 calc R . .
H159 H 0.3786 0.1225 0.1582 0.132 Uiso 1 1 calc R . .
C33 C 0.3482(6) 0.0530(2) 0.2192(6) 0.097(3) Uani 1 1 d . . .
H160 H 0.3568 0.0386 0.1684 0.146 Uiso 1 1 calc R . .
H161 H 0.2784 0.0681 0.2162 0.146 Uiso 1 1 calc R . .
H162 H 0.3441 0.0354 0.2656 0.146 Uiso 1 1 calc R . .
C34 C 0.4335(6) 0.1014(2) 0.3117(6) 0.085(3) Uani 1 1 d . . .
H163 H 0.4973 0.1188 0.3215 0.127 Uiso 1 1 calc R . .
H164 H 0.4288 0.0833 0.3571 0.127 Uiso 1 1 calc R . .
H165 H 0.3626 0.1160 0.3079 0.127 Uiso 1 1 calc R . .
C35 C 0.6095(6) 0.01886(19) 0.1519(4) 0.0482(19) Uani 1 1 d . . .
C36 C 0.6052(8) 0.0382(2) 0.0668(5) 0.081(3) Uani 1 1 d . . .
H166 H 0.5305 0.0499 0.0582 0.122 Uiso 1 1 calc R . .
H167 H 0.6181 0.0191 0.0241 0.122 Uiso 1 1 calc R . .
H168 H 0.6644 0.0577 0.0641 0.122 Uiso 1 1 calc R . .
C37 C 0.5210(7) -0.0141(2) 0.1532(5) 0.074(3) Uani 1 1 d . . .
H169 H 0.4443 -0.0037 0.1462 0.111 Uiso 1 1 calc R . .
H170 H 0.5265 -0.0275 0.2056 0.111 Uiso 1 1 calc R . .
H171 H 0.5367 -0.0318 0.1084 0.111 Uiso 1 1 calc R . .
C38 C 0.7285(6) 0.0007(2) 0.1637(5) 0.071(3) Uani 1 1 d . . .
H172 H 0.7330 -0.0117 0.2174 0.106 Uiso 1 1 calc R . .
H173 H 0.7869 0.0204 0.1605 0.106 Uiso 1 1 calc R . .
H174 H 0.7408 -0.0182 0.1206 0.106 Uiso 1 1 calc R . .
C39 C 0.3852(5) 0.11941(17) 0.6904(4) 0.0338(15) Uani 1 1 d . A .
C40 C 0.4472(5) 0.15115(18) 0.7234(4) 0.0346(16) Uani 1 1 d . A .
C41 C 0.4393(5) 0.18095(16) 0.6597(4) 0.0301(15) Uani 1 1 d . A .
C42 C 0.3741(5) 0.16592(17) 0.5912(4) 0.0327(15) Uani 1 1 d . A .
C43 C 0.3387(5) 0.12723(16) 0.6100(4) 0.0311(15) Uani 1 1 d . A .
C44 C 0.5124(5) 0.15238(18) 0.8024(4) 0.0362(16) Uani 1 1 d . . .
C45 C 0.5155(6) 0.1857(2) 0.8511(4) 0.052(2) Uani 1 1 d . . .
H44 H 0.4765 0.2078 0.8333 0.07(2) Uiso 1 1 calc R . .
C46 C 0.5757(7) 0.1858(2) 0.9251(5) 0.067(2) Uani 1 1 d . . .
H45 H 0.5774 0.2083 0.9572 0.06(2) Uiso 1 1 calc R . .
C47 C 0.6331(7) 0.1539(3) 0.9530(5) 0.067(2) Uani 1 1 d . . .
H46 H 0.6731 0.1543 1.0038 0.042(19) Uiso 1 1 calc R . .
C48 C 0.6310(6) 0.1215(3) 0.9054(4) 0.058(2) Uani 1 1 d . . .
H47 H 0.6706 0.0995 0.9236 0.028(17) Uiso 1 1 calc R . .
C49 C 0.5715(6) 0.1206(2) 0.8312(4) 0.0465(18) Uani 1 1 d . . .
H48 H 0.5710 0.0980 0.7997 0.07(2) Uiso 1 1 calc R . .
C50 C 0.5021(5) 0.21768(18) 0.6576(4) 0.0360(16) Uani 1 1 d . . .
C51 C 0.4464(7) 0.25159(19) 0.6394(4) 0.0468(18) Uani 1 1 d . . .
H49 H 0.3668 0.2512 0.6291 0.08(3) Uiso 1 1 calc R . .
C52 C 0.5044(8) 0.2860(2) 0.6358(4) 0.061(2) Uani 1 1 d . . .
H50 H 0.4647 0.3088 0.6237 0.10(3) Uiso 1 1 calc R . .
C53 C 0.6209(9) 0.2866(3) 0.6502(5) 0.073(3) Uani 1 1 d . . .
H51 H 0.6611 0.3099 0.6476 0.08(3) Uiso 1 1 calc R . .
H52 H 0.167(4) 0.1955(12) 0.656(3) 0.012(12) Uiso 1 1 d . . .
H53 H 0.242(5) 0.2091(16) 0.745(4) 0.054(19) Uiso 1 1 d . . .
C54 C 0.6786(8) 0.2536(3) 0.6682(5) 0.076(3) Uani 1 1 d . . .
H54 H 0.7582 0.2543 0.6781 0.10(3) Uiso 1 1 calc R . .
C55 C 0.6205(6) 0.2191(2) 0.6720(5) 0.061(2) Uani 1 1 d . . .
H55 H 0.6610 0.1965 0.6843 0.06(2) Uiso 1 1 calc R . .
C56 C 0.3619(5) 0.18514(16) 0.5089(4) 0.0326(15) Uani 1 1 d . . .
C57 C 0.4577(7) 0.18846(18) 0.4597(4) 0.0468(18) Uani 1 1 d . . .
H56 H 0.5289 0.1793 0.4793 0.027(16) Uiso 1 1 calc R . .
C58 C 0.4507(8) 0.2051(2) 0.3816(5) 0.063(2) Uani 1 1 d . . .
H57 H 0.5167 0.2070 0.3490 0.07(2) Uiso 1 1 calc R . .
C59 C 0.3485(8) 0.2187(2) 0.3523(5) 0.064(2) Uani 1 1 d . . .
H58 H 0.3444 0.2300 0.2996 0.045(19) Uiso 1 1 calc R . .
C60 C 0.2515(8) 0.2159(2) 0.3993(5) 0.064(2) Uani 1 1 d . . .
H59 H 0.1807 0.2250 0.3787 0.11(3) Uiso 1 1 calc R . .
C61 C 0.2590(6) 0.1996(2) 0.4783(4) 0.0500(19) Uani 1 1 d . . .
H60 H 0.1930 0.1983 0.5111 0.06(2) Uiso 1 1 calc R . .
C62 C 0.2870(5) 0.09859(18) 0.5536(4) 0.0349(16) Uani 1 1 d . . .
C63 C 0.3355(6) 0.06269(18) 0.5451(4) 0.0428(17) Uani 1 1 d . . .
H61 H 0.4020 0.0567 0.5761 0.030(16) Uiso 1 1 calc R . .
C64 C 0.2898(7) 0.0355(2) 0.4928(5) 0.054(2) Uani 1 1 d . . .
H62 H 0.3231 0.0110 0.4895 0.08(3) Uiso 1 1 calc R . .
C65 C 0.1940(7) 0.0445(2) 0.4450(5) 0.057(2) Uani 1 1 d . . .
H63 H 0.1626 0.0263 0.4083 0.042(18) Uiso 1 1 calc R . .
C66 C 0.1457(6) 0.0799(2) 0.4513(4) 0.054(2) Uani 1 1 d . . .
H64 H 0.0819 0.0863 0.4179 0.021(15) Uiso 1 1 calc R . .
C67 C 0.1902(6) 0.1065(2) 0.5067(4) 0.0464(18) Uani 1 1 d . . .
H65 H 0.1538 0.1304 0.5123 0.042(19) Uiso 1 1 calc R . .
Ir2 Ir 0.26040(2) 0.171122(8) 0.699900(17) 0.03779(9) Uani 1 1 d . . .
C68 C 0.0168(18) 0.2048(6) 0.8014(13) 0.064(6) Uani 0.501(13) 1 d PU A 1
H110 H 0.0628 0.2254 0.8248 0.096 Uiso 0.501(13) 1 calc PR A 1
H111 H -0.0454 0.1988 0.8386 0.096 Uiso 0.501(13) 1 calc PR A 1
H112 H -0.0147 0.2128 0.7483 0.096 Uiso 0.501(13) 1 calc PR A 1
C69 C 0.0040(14) 0.1265(5) 0.7427(10) 0.061(6) Uani 0.501(13) 1 d PU A 1
C70 C 0.080(3) 0.0893(12) 0.7488(18) 0.072(10) Uani 0.501(13) 1 d PU A 1
H113 H 0.0973 0.0838 0.8065 0.109 Uiso 0.501(13) 1 calc PR A 1
H114 H 0.1511 0.0933 0.7193 0.109 Uiso 0.501(13) 1 calc PR A 1
H115 H 0.0387 0.0679 0.7245 0.109 Uiso 0.501(13) 1 calc PR A 1
C71 C -0.039(2) 0.1430(6) 0.6587(16) 0.065(6) Uani 0.501(13) 1 d PU A 1
H116 H -0.0843 0.1659 0.6685 0.097 Uiso 0.501(13) 1 calc PR A 1
H117 H -0.0867 0.1240 0.6306 0.097 Uiso 0.501(13) 1 calc PR A 1
H118 H 0.0258 0.1493 0.6245 0.097 Uiso 0.501(13) 1 calc PR A 1
C72 C -0.1055(15) 0.1191(6) 0.7940(13) 0.082(7) Uani 0.501(13) 1 d PU A 1
H119 H -0.0840 0.1084 0.8473 0.122 Uiso 0.501(13) 1 calc PR A 1
H120 H -0.1552 0.1013 0.7646 0.122 Uiso 0.501(13) 1 calc PR A 1
H121 H -0.1459 0.1431 0.8021 0.122 Uiso 0.501(13) 1 calc PR A 1
C73 C 0.156(3) 0.1466(13) 0.899(2) 0.050(8) Uani 0.501(13) 1 d PU A 1
C74 C 0.251(3) 0.1211(11) 0.900(3) 0.066(9) Uani 0.499(13) 1 d PU A 2
H122 H 0.2502 0.0957 0.8753 0.100 Uiso 0.499(13) 1 calc PR A 2
H123 H 0.2616 0.1191 0.9591 0.100 Uiso 0.499(13) 1 calc PR A 2
H124 H 0.3141 0.1358 0.8767 0.100 Uiso 0.499(13) 1 calc PR A 2
C75 C 0.2224(18) 0.1820(7) 0.9287(12) 0.072(6) Uani 0.501(13) 1 d PU A 1
H125 H 0.1720 0.2041 0.9276 0.108 Uiso 0.501(13) 1 calc PR A 1
H126 H 0.2872 0.1866 0.8928 0.108 Uiso 0.501(13) 1 calc PR A 1
H127 H 0.2500 0.1777 0.9848 0.108 Uiso 0.501(13) 1 calc PR A 1
C76 C 0.0512(19) 0.1437(7) 0.9561(13) 0.083(7) Uani 0.501(13) 1 d PU A 1
H128 H 0.0031 0.1224 0.9386 0.124 Uiso 0.501(13) 1 calc PR A 1
H129 H 0.0074 0.1673 0.9532 0.124 Uiso 0.501(13) 1 calc PR A 1
H130 H 0.0774 0.1395 1.0126 0.124 Uiso 0.501(13) 1 calc PR A 1
C77 C 0.070(3) 0.0913(10) 0.7192(18) 0.063(8) Uani 0.499(13) 1 d PU A 2
H131 H 0.0607 0.0934 0.6597 0.094 Uiso 0.499(13) 1 calc PR A 2
H132 H -0.0009 0.0826 0.7434 0.094 Uiso 0.499(13) 1 calc PR A 2
H133 H 0.1310 0.0731 0.7319 0.094 Uiso 0.499(13) 1 calc PR A 2
C78 C -0.0319(12) 0.1665(5) 0.7411(11) 0.061(6) Uani 0.499(13) 1 d PU A 2
C79 C -0.053(2) 0.1630(7) 0.6509(19) 0.092(9) Uani 0.499(13) 1 d PU A 2
H134 H 0.0120 0.1737 0.6214 0.138 Uiso 0.499(13) 1 calc PR A 2
H135 H -0.1221 0.1767 0.6357 0.138 Uiso 0.499(13) 1 calc PR A 2
H136 H -0.0613 0.1361 0.6364 0.138 Uiso 0.499(13) 1 calc PR A 2
C80 C -0.1302(17) 0.1496(8) 0.7891(16) 0.117(9) Uani 0.499(13) 1 d PU A 2
H137 H -0.1144 0.1521 0.8479 0.176 Uiso 0.499(13) 1 calc PR A 2
H138 H -0.1387 0.1227 0.7750 0.176 Uiso 0.499(13) 1 calc PR A 2
H139 H -0.2006 0.1631 0.7752 0.176 Uiso 0.499(13) 1 calc PR A 2
C81 C -0.026(2) 0.2083(8) 0.7604(17) 0.104(9) Uani 0.499(13) 1 d PU A 2
H140 H -0.0119 0.2118 0.8192 0.157 Uiso 0.499(13) 1 calc PR A 2
H141 H -0.0980 0.2204 0.7450 0.157 Uiso 0.499(13) 1 calc PR A 2
H142 H 0.0361 0.2199 0.7296 0.157 Uiso 0.499(13) 1 calc PR A 2
C82 C 0.131(3) 0.1426(13) 0.879(2) 0.059(10) Uani 0.499(13) 1 d PU A 2
C83 C 0.042(2) 0.1192(7) 0.9304(15) 0.101(8) Uani 0.499(13) 1 d PU A 2
H143 H 0.0274 0.0948 0.9037 0.151 Uiso 0.499(13) 1 calc PR A 2
H144 H -0.0297 0.1335 0.9336 0.151 Uiso 0.499(13) 1 calc PR A 2
H145 H 0.0719 0.1149 0.9858 0.151 Uiso 0.499(13) 1 calc PR A 2
C84 C 0.149(2) 0.1809(8) 0.9219(15) 0.101(9) Uani 0.499(13) 1 d PU A 2
H146 H 0.2048 0.1958 0.8919 0.152 Uiso 0.499(13) 1 calc PR A 2
H147 H 0.1758 0.1767 0.9781 0.152 Uiso 0.499(13) 1 calc PR A 2
H148 H 0.0763 0.1948 0.9229 0.152 Uiso 0.499(13) 1 calc PR A 2
C85 C 0.226(4) 0.1110(10) 0.897(3) 0.080(12) Uani 0.501(13) 1 d PU A 1
H149 H 0.1786 0.0898 0.8779 0.120 Uiso 0.501(13) 1 calc PR A 1
H150 H 0.2550 0.1055 0.9523 0.120 Uiso 0.501(13) 1 calc PR A 1
H151 H 0.2900 0.1143 0.8598 0.120 Uiso 0.501(13) 1 calc PR A 1
P1 P 0.59436(15) 0.05488(5) 0.23835(11) 0.0374(4) Uani 1 1 d . . .
O1 O 0.8724(3) 0.01913(11) 0.3548(3) 0.0407(11) Uani 1 1 d . . .
H152 H 0.8275 0.0158 0.3937 0.061 Uiso 1 1 calc R . .
O2 O 0.3778(4) 0.08464(11) 0.7293(3) 0.0463(12) Uani 1 1 d . . .
H153 H 0.3310 0.0708 0.7042 0.069 Uiso 1 1 calc R A .
P2 P 0.1097(6) 0.1609(3) 0.7867(4) 0.0451(17) Uani 0.501(13) 1 d P A 1
P3 P 0.1124(5) 0.1435(2) 0.7668(5) 0.0446(17) Uani 0.499(13) 1 d P A 2

loop_
_atom_site_aniso_label
_atom_site_aniso_U_11
_atom_site_aniso_U_22
_atom_site_aniso_U_33
_atom_site_aniso_U_23
_atom_site_aniso_U_13
_atom_site_aniso_U_12
Ir1 0.03038(14) 0.03059(14) 0.03591(16) 0.00106(12) -0.00507(11) -0.00201(12)
C1 0.034(4) 0.025(3) 0.033(4) -0.002(3) -0.006(3) -0.001(3)
C2 0.032(3) 0.034(4) 0.022(3) -0.003(3) 0.000(3) 0.002(3)
C3 0.022(3) 0.030(3) 0.033(4) 0.003(3) 0.003(3) 0.005(3)
C4 0.020(3) 0.039(4) 0.033(4) 0.006(3) -0.004(3) 0.000(3)
C5 0.026(3) 0.030(4) 0.035(4) -0.003(3) -0.005(3) 0.001(3)
C6 0.032(4) 0.032(4) 0.029(4) -0.007(3) 0.001(3) -0.006(3)
C7 0.046(4) 0.052(5) 0.050(5) -0.002(4) 0.006(4) 0.006(4)
C8 0.058(5) 0.072(6) 0.055(6) -0.002(5) 0.020(4) 0.008(5)
C9 0.093(7) 0.074(6) 0.038(5) -0.006(4) 0.028(5) -0.006(5)
C10 0.101(7) 0.056(5) 0.030(4) 0.006(4) 0.001(5) 0.014(5)
C11 0.057(5) 0.045(4) 0.033(4) -0.005(3) -0.003(4) 0.013(4)
C12 0.037(3) 0.034(4) 0.036(4) -0.007(3) -0.001(3) -0.004(3)
C13 0.078(5) 0.048(4) 0.087(5) -0.019(4) -0.036(5) 0.016(4)
C14 0.084(5) 0.049(4) 0.099(6) -0.022(4) -0.032(5) 0.024(4)
C15 0.069(5) 0.035(4) 0.061(5) -0.016(4) -0.008(4) 0.002(4)
C16 0.095(6) 0.081(6) 0.114(6) -0.042(5) -0.050(5) 0.024(5)
C17 0.086(5) 0.067(5) 0.104(6) -0.037(5) -0.044(5) 0.023(5)
C18 0.029(3) 0.029(3) 0.025(4) -0.002(3) 0.004(3) 0.000(3)
C19 0.038(4) 0.059(5) 0.071(6) 0.012(4) -0.007(4) -0.004(4)
C20 0.040(5) 0.070(6) 0.074(6) 0.008(5) 0.005(4) -0.027(4)
C21 0.073(6) 0.056(5) 0.059(6) 0.010(4) 0.016(5) -0.023(5)
C22 0.059(6) 0.078(6) 0.085(7) 0.053(5) 0.013(5) 0.004(5)
C23 0.033(4) 0.080(6) 0.079(6) 0.036(5) -0.002(4) -0.005(4)
C24 0.032(4) 0.037(4) 0.033(4) -0.010(3) 0.004(3) -0.006(3)
C25 0.044(4) 0.046(4) 0.041(5) -0.010(4) 0.002(3) 0.005(4)
C26 0.050(5) 0.054(5) 0.060(6) -0.013(4) 0.005(4) 0.011(4)
C27 0.063(5) 0.057(5) 0.064(6) -0.028(5) 0.018(5) 0.004(4)
C28 0.078(6) 0.081(6) 0.034(5) -0.006(4) 0.017(4) -0.001(5)
C29 0.065(5) 0.051(5) 0.047(5) -0.005(4) 0.014(4) 0.003(4)
C30 0.059(5) 0.060(5) 0.054(5) 0.015(4) -0.013(4) -0.022(4)
C31 0.024(4) 0.050(5) 0.094(7) -0.005(5) -0.015(4) -0.005(3)
C32 0.068(6) 0.067(6) 0.130(9) 0.024(6) -0.031(6) 0.015(5)
C33 0.039(5) 0.081(7) 0.172(11) -0.010(7) -0.016(6) -0.006(5)
C34 0.043(5) 0.080(7) 0.132(9) -0.028(6) 0.010(5) 0.003(5)
C35 0.061(5) 0.034(4) 0.050(5) -0.006(4) -0.017(4) 0.000(4)
C36 0.130(9) 0.068(6) 0.046(6) -0.001(4) -0.021(5) -0.004(5)
C37 0.082(6) 0.045(5) 0.093(7) -0.012(5) -0.023(5) -0.015(5)
C38 0.073(6) 0.055(5) 0.084(7) -0.034(5) -0.006(5) -0.001(4)
C39 0.034(4) 0.031(4) 0.037(4) 0.002(3) 0.006(3) -0.008(3)
C40 0.034(4) 0.038(4) 0.032(4) 0.000(3) -0.002(3) -0.001(3)
C41 0.030(3) 0.031(4) 0.029(4) -0.003(3) 0.003(3) -0.002(3)
C42 0.029(3) 0.035(4) 0.034(4) -0.002(3) 0.004(3) -0.003(3)
C43 0.030(4) 0.029(4) 0.035(4) -0.002(3) 0.000(3) -0.004(3)
C44 0.040(4) 0.043(4) 0.027(4) 0.006(3) 0.003(3) -0.012(3)
C45 0.072(5) 0.046(5) 0.037(5) -0.007(4) -0.008(4) -0.008(4)
C46 0.103(7) 0.060(6) 0.037(5) -0.013(4) -0.007(5) -0.027(5)
C47 0.073(6) 0.091(7) 0.037(5) 0.003(5) -0.018(4) -0.015(5)
C48 0.061(5) 0.077(6) 0.037(5) 0.012(4) -0.003(4) 0.005(5)
C49 0.052(5) 0.052(5) 0.035(4) 0.004(4) -0.006(3) 0.004(4)
C50 0.042(4) 0.039(4) 0.026(4) -0.005(3) 0.005(3) -0.015(3)
C51 0.056(5) 0.036(4) 0.049(5) 0.000(4) 0.010(4) -0.011(4)
C52 0.096(7) 0.043(5) 0.044(5) 0.001(4) -0.001(5) -0.015(5)
C53 0.102(8) 0.055(6) 0.062(6) 0.005(5) -0.004(5) -0.043(6)
C54 0.066(6) 0.074(7) 0.088(7) 0.008(5) -0.015(5) -0.038(5)
C55 0.051(5) 0.055(5) 0.078(6) 0.014(4) -0.007(4) -0.015(4)
C56 0.046(4) 0.024(3) 0.027(4) 0.000(3) -0.004(3) -0.005(3)
C57 0.057(5) 0.041(4) 0.042(5) 0.005(4) 0.004(4) -0.002(4)
C58 0.080(6) 0.059(5) 0.050(5) 0.010(4) 0.022(5) -0.016(5)
C59 0.101(7) 0.051(5) 0.040(5) 0.017(4) -0.018(5) -0.030(5)
C60 0.066(6) 0.074(6) 0.053(6) 0.016(5) -0.019(5) -0.011(5)
C61 0.052(5) 0.058(5) 0.039(4) 0.011(4) -0.007(4) -0.009(4)
C62 0.034(4) 0.035(4) 0.036(4) 0.002(3) -0.001(3) -0.007(3)
C63 0.044(4) 0.037(4) 0.047(5) 0.000(3) -0.015(4) -0.008(3)
C64 0.068(5) 0.041(5) 0.053(5) 0.000(4) -0.010(4) -0.005(4)
C65 0.072(6) 0.049(5) 0.050(5) -0.014(4) -0.017(4) -0.020(4)
C66 0.044(5) 0.070(6) 0.049(5) -0.006(4) -0.017(4) -0.006(4)
C67 0.044(4) 0.041(4) 0.054(5) -0.008(4) -0.007(4) -0.006(4)
Ir2 0.03475(15) 0.04042(16) 0.03834(17) 0.00370(13) 0.00659(12) -0.00389(13)
C68 0.070(12) 0.056(10) 0.066(12) -0.006(9) 0.024(10) 0.004(9)
C69 0.058(10) 0.058(11) 0.070(11) 0.002(8) 0.021(8) -0.023(8)
C70 0.071(13) 0.078(16) 0.068(17) -0.006(14) 0.000(14) -0.011(11)
C71 0.059(12) 0.059(12) 0.076(12) -0.001(11) -0.008(9) -0.023(10)
C72 0.051(10) 0.103(14) 0.091(13) -0.027(11) 0.033(9) -0.034(10)
C73 0.052(15) 0.063(14) 0.035(13) 0.006(11) 0.010(11) -0.024(11)
C74 0.081(17) 0.074(16) 0.045(12) 0.008(11) 0.009(11) -0.005(13)
C75 0.080(12) 0.102(13) 0.035(9) -0.008(9) 0.009(10) -0.028(12)
C76 0.087(12) 0.099(14) 0.063(12) 0.002(11) 0.027(10) -0.023(12)
C77 0.078(14) 0.044(11) 0.067(16) 0.017(12) 0.017(14) -0.001(10)
C78 0.040(9) 0.071(12) 0.074(11) 0.014(9) 0.020(8) 0.013(8)
C79 0.063(12) 0.095(16) 0.118(17) 0.009(15) -0.001(11) 0.009(13)
C80 0.059(12) 0.140(17) 0.154(17) 0.034(14) 0.037(11) 0.000(13)
C81 0.088(15) 0.101(15) 0.125(18) -0.009(14) 0.015(13) 0.037(12)
C82 0.050(16) 0.073(16) 0.054(17) -0.001(12) 0.021(12) 0.002(13)
C83 0.098(14) 0.116(16) 0.089(15) 0.047(13) 0.032(12) -0.014(13)
C84 0.114(16) 0.121(16) 0.069(13) 0.017(12) 0.026(14) 0.013(15)
C85 0.079(18) 0.084(19) 0.076(16) 0.005(14) 0.006(14) 0.011(14)
P1 0.0365(10) 0.0337(10) 0.0419(11) 0.0011(8) -0.0084(8) -0.0059(8)
O1 0.047(3) 0.034(3) 0.041(3) 0.003(2) 0.001(2) 0.003(2)
O2 0.059(3) 0.032(3) 0.047(3) 0.008(2) -0.009(2) -0.013(2)
P2 0.045(3) 0.046(4) 0.045(3) -0.005(3) 0.013(2) -0.005(3)
P3 0.040(3) 0.035(4) 0.059(4) -0.002(3) 0.023(2) -0.005(3)

loop_
_atom_type_symbol
_atom_type_description
_atom_type_scat_dispersion_real
_atom_type_scat_dispersion_imag
_atom_type_scat_source
C C 0.0033 0.0016 'International Tables Vol C Tables 4.2.6.8 and 6.1.1.4'
H H 0.0000 0.0000 'International Tables Vol C Tables 4.2.6.8 and 6.1.1.4'
Ir Ir -1.4442 7.9887 'International Tables Vol C Tables 4.2.6.8 and 6.1.1.4'
O O 0.0106 0.0060 'International Tables Vol C Tables 4.2.6.8 and 6.1.1.4'
P P 0.1023 0.0942 'International Tables Vol C Tables 4.2.6.8 and 6.1.1.4'

loop_
_geom_angle_atom_site_label_1
_geom_angle_atom_site_label_2
_geom_angle_atom_site_label_3
_geom_angle
C3 Ir1 C4 37.8(2)
C3 Ir1 P1 147.64(16)
C4 Ir1 P1 161.45(16)
C3 Ir1 C2 37.37(19)
C4 Ir1 C2 62.3(2)
P1 Ir1 C2 113.43(15)
C3 Ir1 C5 62.3(2)
C4 Ir1 C5 37.3(2)
P1 Ir1 C5 124.12(15)
C2 Ir1 C5 61.4(2)
C3 Ir1 C1 60.4(2)
C4 Ir1 C1 60.4(2)
P1 Ir1 C1 104.92(15)
C2 Ir1 C1 35.73(19)
C5 Ir1 C1 35.7(2)
C3 Ir1 H1 89.1(19)
C4 Ir1 H1 107.7(18)
P1 Ir1 H1 90.8(18)
C2 Ir1 H1 108.4(19)
C5 Ir1 H1 145.0(18)
C1 Ir1 H1 144.0(19)
C3 Ir1 H2 129(2)
C4 Ir1 H2 101(2)
P1 Ir1 H2 82(2)
C2 Ir1 H2 163(2)
C5 Ir1 H2 105(2)
C1 Ir1 H2 136(2)
H1 Ir1 H2 77(3)
O1 C1 C2 125.7(5)
O1 C1 C5 122.0(5)
C2 C1 C5 112.1(5)
O1 C1 Ir1 127.9(4)
C2 C1 Ir1 71.2(3)
C5 C1 Ir1 72.1(3)
C1 C2 C3 105.5(5)
C1 C2 C6 125.7(5)
C3 C2 C6 128.2(5)
C1 C2 Ir1 73.1(3)
C3 C2 Ir1 67.6(3)
C6 C2 Ir1 130.3(4)
C4 C3 C2 108.9(5)
C4 C3 C12 125.3(5)
C2 C3 C12 124.9(5)
C4 C3 Ir1 71.7(3)
C2 C3 Ir1 75.0(3)
C12 C3 Ir1 128.4(4)
C3 C4 C5 108.6(5)
C3 C4 C18 122.4(5)
C5 C4 C18 128.1(5)
C3 C4 Ir1 70.5(3)
C5 C4 Ir1 75.3(3)
C18 C4 Ir1 128.5(4)
C1 C5 C4 104.9(5)
C1 C5 C24 126.9(5)
C4 C5 C24 128.1(6)
C1 C5 Ir1 72.1(3)
C4 C5 Ir1 67.3(3)
C24 C5 Ir1 127.7(4)
C11 C6 C7 117.5(6)
C11 C6 C2 121.2(6)
C7 C6 C2 121.3(6)
C8 C7 C6 120.2(7)
C8 C7 H3 119.9
C6 C7 H3 119.9
C9 C8 C7 122.0(8)
C9 C8 H4 119.0
C7 C8 H4 119.0
C8 C9 C10 118.5(8)
C8 C9 H5 120.7
C10 C9 H5 120.7
C9 C10 C11 121.4(8)
C9 C10 H6 119.3
C11 C10 H6 119.3
C10 C11 C6 120.3(7)
C10 C11 H7 119.8
C6 C11 H7 119.8
C17 C12 C13 116.9(7)
C17 C12 C3 120.3(6)
C13 C12 C3 122.7(6)
C12 C13 C14 120.4(8)
C12 C13 H8 119.8
C14 C13 H8 119.8
C15 C14 C13 121.1(8)
C15 C14 H9 119.4
C13 C14 H9 119.4
C16 C15 C14 118.5(8)
C16 C15 H10 120.8
C14 C15 H10 120.8
C15 C16 C17 121.2(9)
C15 C16 H11 119.4
C17 C16 H11 119.4
C12 C17 C16 121.7(9)
C12 C17 H12 119.1
C16 C17 H12 119.1
C23 C18 C19 117.1(6)
C23 C18 C4 122.8(5)
C19 C18 C4 119.7(6)
C20 C19 C18 121.1(7)
C20 C19 H13 119.4
C18 C19 H13 119.4
C21 C20 C19 120.6(7)
C21 C20 H14 119.7
C19 C20 H14 119.7
C22 C21 C20 118.9(7)
C22 C21 H15 120.5
C20 C21 H15 120.5
C21 C22 C23 120.4(8)
C21 C22 H16 119.8
C23 C22 H16 119.8
C18 C23 C22 121.8(7)
C18 C23 H17 119.1
C22 C23 H17 119.1
C25 C24 C29 117.9(6)
C25 C24 C5 120.9(6)
C29 C24 C5 121.2(6)
C26 C25 C24 121.4(7)
C26 C25 H18 119.3
C24 C25 H18 119.3
C27 C26 C25 120.6(8)
C27 C26 H19 119.7
C25 C26 H19 119.7
C26 C27 C28 119.4(7)
C26 C27 H20 120.3
C28 C27 H20 120.3
C27 C28 C29 120.4(8)
C27 C28 H21 119.8
C29 C28 H21 119.8
C28 C29 C24 120.2(8)
C28 C29 H22 119.9
C24 C29 H22 119.9
P1 C30 H154 109.5
P1 C30 H155 109.5
H154 C30 H155 109.5
P1 C30 H156 109.5
H154 C30 H156 109.5
H155 C30 H156 109.5
C34 C31 C33 106.9(7)
C34 C31 C32 108.0(7)
C33 C31 C32 108.5(7)
C34 C31 P1 108.1(5)
C33 C31 P1 114.8(5)
C32 C31 P1 110.3(5)
C31 C32 H157 109.5
C31 C32 H158 109.5
H157 C32 H158 109.5
C31 C32 H159 109.5
H157 C32 H159 109.5
H158 C32 H159 109.5
C31 C33 H160 109.5
C31 C33 H161 109.5
H160 C33 H161 109.5
C31 C33 H162 109.5
H160 C33 H162 109.5
H161 C33 H162 109.5
C31 C34 H163 109.5
C31 C34 H164 109.5
H163 C34 H164 109.5
C31 C34 H165 109.5
H163 C34 H165 109.5
H164 C34 H165 109.5
C36 C35 C38 108.2(7)
C36 C35 C37 108.9(6)
C38 C35 C37 107.0(6)
C36 C35 P1 111.7(5)
C38 C35 P1 106.0(5)
C37 C35 P1 114.7(5)
C35 C36 H166 109.5
C35 C36 H167 109.5
H166 C36 H167 109.5
C35 C36 H168 109.5
H166 C36 H168 109.5
H167 C36 H168 109.5
C35 C37 H169 109.5
C35 C37 H170 109.5
H169 C37 H170 109.5
C35 C37 H171 109.5
H169 C37 H171 109.5
H170 C37 H171 109.5
C35 C38 H172 109.5
C35 C38 H173 109.5
H172 C38 H173 109.5
C35 C38 H174 109.5
H172 C38 H174 109.5
H173 C38 H174 109.5
O2 C39 C40 123.5(6)
O2 C39 C43 124.2(5)
C40 C39 C43 112.2(5)
O2 C39 Ir2 127.9(4)
C40 C39 Ir2 71.7(3)
C43 C39 Ir2 71.4(3)
C39 C40 C41 105.2(5)
C39 C40 C44 126.8(6)
C41 C40 C44 127.8(6)
C39 C40 Ir2 72.6(3)
C41 C40 Ir2 67.7(3)
C44 C40 Ir2 127.3(4)
C42 C41 C40 108.1(5)
C42 C41 C50 123.8(5)
C40 C41 C50 127.3(6)
C42 C41 Ir2 71.3(3)
C40 C41 Ir2 74.7(3)
C50 C41 Ir2 127.5(4)
C41 C42 C43 109.1(5)
C41 C42 C56 124.5(5)
C43 C42 C56 125.7(5)
C41 C42 Ir2 71.0(3)
C43 C42 Ir2 74.6(3)
C56 C42 Ir2 128.1(4)
C39 C43 C42 105.4(5)
C39 C43 C62 125.5(5)
C42 C43 C62 128.1(6)
C39 C43 Ir2 72.7(3)
C42 C43 Ir2 68.2(3)
C62 C43 Ir2 132.6(4)
C49 C44 C45 117.7(7)
C49 C44 C40 121.1(6)
C45 C44 C40 121.2(6)
C46 C45 C44 119.9(8)
C46 C45 H44 120.1
C44 C45 H44 120.1
C47 C46 C45 121.5(8)
C47 C46 H45 119.2
C45 C46 H45 119.2
C48 C47 C46 118.7(8)
C48 C47 H46 120.6
C46 C47 H46 120.6
C47 C48 C49 120.8(8)
C47 C48 H47 119.6
C49 C48 H47 119.6
C48 C49 C44 121.3(7)
C48 C49 H48 119.3
C44 C49 H48 119.3
C51 C50 C55 117.7(6)
C51 C50 C41 121.2(6)
C55 C50 C41 121.0(6)
C50 C51 C52 121.8(8)
C50 C51 H49 119.1
C52 C51 H49 119.1
C53 C52 C51 119.3(8)
C53 C52 H50 120.4
C51 C52 H50 120.4
C54 C53 C52 120.4(8)
C54 C53 H51 119.8
C52 C53 H51 119.8
C53 C54 C55 120.3(9)
C53 C54 H54 119.8
C55 C54 H54 119.8
C54 C55 C50 120.5(8)
C54 C55 H55 119.8
C50 C55 H55 119.8
C57 C56 C61 117.7(6)
C57 C56 C42 118.8(6)
C61 C56 C42 123.6(6)
C56 C57 C58 121.2(7)
C56 C57 H56 119.4
C58 C57 H56 119.4
C59 C58 C57 120.2(8)
C59 C58 H57 119.9
C57 C58 H57 119.9
C58 C59 C60 120.4(8)
C58 C59 H58 119.8
C60 C59 H58 119.8
C59 C60 C61 119.4(8)
C59 C60 H59 120.3
C61 C60 H59 120.3
C56 C61 C60 121.2(7)
C56 C61 H60 119.4
C60 C61 H60 119.4
C67 C62 C63 117.4(6)
C67 C62 C43 122.0(6)
C63 C62 C43 120.7(6)
C64 C63 C62 122.1(7)
C64 C63 H61 119.0
C62 C63 H61 119.0
C63 C64 C65 119.4(7)
C63 C64 H62 120.3
C65 C64 H62 120.3
C66 C65 C64 119.7(7)
C66 C65 H63 120.2
C64 C65 H63 120.2
C65 C66 C67 120.3(7)
C65 C66 H64 119.9
C67 C66 H64 119.9
C62 C67 C66 121.2(7)
C62 C67 H65 119.4
C66 C67 H65 119.4
C41 Ir2 C42 37.8(2)
C41 Ir2 P3 158.5(2)
C42 Ir2 P3 144.0(3)
C41 Ir2 P2 159.1(2)
C42 Ir2 P2 160.3(3)
P3 Ir2 P2 17.39(12)
C41 Ir2 C43 62.5(2)
C42 Ir2 C43 37.2(2)
P3 Ir2 C43 109.1(3)
P2 Ir2 C43 126.5(3)
C41 Ir2 C40 37.7(2)
C42 Ir2 C40 62.4(2)
P3 Ir2 C40 120.9(2)
P2 Ir2 C40 125.4(2)
C43 Ir2 C40 61.6(2)
C41 Ir2 C39 60.6(2)
C42 Ir2 C39 60.3(2)
P3 Ir2 C39 100.4(2)
P2 Ir2 C39 113.9(3)
C43 Ir2 C39 35.9(2)
C40 Ir2 C39 35.7(2)
C41 Ir2 H52 116.0(15)
C42 Ir2 H52 95.9(15)
P3 Ir2 H52 85.3(15)
P2 Ir2 H52 80.1(15)
C43 Ir2 H52 110.8(16)
C40 Ir2 H52 153.7(15)
C39 Ir2 H52 146.4(16)
C41 Ir2 H53 98(2)
C42 Ir2 H53 122(2)
P3 Ir2 H53 92(2)
P2 Ir2 H53 74(2)
C43 Ir2 H53 159(2)
C40 Ir2 H53 108(2)
C39 Ir2 H53 143(2)
H52 Ir2 H53 69(2)
P2 C68 H110 109.5
P2 C68 H111 109.5
H110 C68 H111 109.5
P2 C68 H112 109.5
H110 C68 H112 109.5
H111 C68 H112 109.5
C72 C69 C71 105.5(17)
C72 C69 C70 107.3(19)
C71 C69 C70 122.5(18)
C72 C69 P2 116.6(12)
C71 C69 P2 107.6(11)
C70 C69 P2 98.0(17)
C69 C70 H113 109.5
C69 C70 H114 109.5
H113 C70 H114 109.5
C69 C70 H115 109.5
H113 C70 H115 109.5
H114 C70 H115 109.5
C69 C71 H116 109.5
C69 C71 H117 109.5
H116 C71 H117 109.5
C69 C71 H118 109.5
H116 C71 H118 109.5
H117 C71 H118 109.5
C69 C72 H119 109.5
C69 C72 H120 109.5
H119 C72 H120 109.5
C69 C72 H121 109.5
H119 C72 H121 109.5
H120 C72 H121 109.5
C85 C73 C75 114(3)
C85 C73 C76 113(3)
C75 C73 C76 105(3)
C85 C73 P2 110(3)
C75 C73 P2 103(2)
C76 C73 P2 111(2)
C82 C74 H122 109.5
C82 C74 H123 109.5
H122 C74 H123 109.5
C82 C74 H124 109.5
H122 C74 H124 109.5
H123 C74 H124 109.5
C73 C75 H125 109.5
C73 C75 H126 109.5
H125 C75 H126 109.5
C73 C75 H127 109.5
H125 C75 H127 109.5
H126 C75 H127 109.5
C73 C76 H128 109.5
C73 C76 H129 109.5
H128 C76 H129 109.5
C73 C76 H130 109.5
H128 C76 H130 109.5
H129 C76 H130 109.5
P3 C77 H131 109.5
P3 C77 H132 109.5
H131 C77 H132 109.5
P3 C77 H133 109.5
H131 C77 H133 109.5
H132 C77 H133 109.5
C79 C78 C81 107.2(18)
C79 C78 C80 110.9(19)
C81 C78 C80 108.0(18)
C79 C78 P3 108.2(13)
C81 C78 P3 109.2(15)
C80 C78 P3 113.2(13)
C78 C79 H134 109.5
C78 C79 H135 109.5
H134 C79 H135 109.5
C78 C79 H136 109.5
H134 C79 H136 109.5
H135 C79 H136 109.5
C78 C80 H137 109.5
C78 C80 H138 109.5
H137 C80 H138 109.5
C78 C80 H139 109.5
H137 C80 H139 109.5
H138 C80 H139 109.5
C78 C81 H140 109.5
C78 C81 H141 109.5
H140 C81 H141 109.5
C78 C81 H142 109.5
H140 C81 H142 109.5
H141 C81 H142 109.5
C84 C82 C83 108(3)
C84 C82 C74 102(3)
C83 C82 C74 103(3)
C84 C82 P3 117(3)
C83 C82 P3 118(2)
C74 C82 P3 107(3)
C82 C83 H143 109.5
C82 C83 H144 109.5
H143 C83 H144 109.5
C82 C83 H145 109.5
H143 C83 H145 109.5
H144 C83 H145 109.5
C82 C84 H146 109.5
C82 C84 H147 109.5
H146 C84 H147 109.5
C82 C84 H148 109.5
H146 C84 H148 109.5
H147 C84 H148 109.5
C73 C85 H149 109.5
C73 C85 H150 109.5
H149 C85 H150 109.5
C73 C85 H151 109.5
H149 C85 H151 109.5
H150 C85 H151 109.5
C30 P1 C31 101.9(4)
C30 P1 C35 102.6(3)
C31 P1 C35 110.7(3)
C30 P1 Ir1 110.3(2)
C31 P1 Ir1 115.7(2)
C35 P1 Ir1 114.1(2)
C1 O1 H152 109.5
C39 O2 H153 109.5
C69 P2 C68 101.2(9)
C69 P2 C73 111.5(13)
C68 P2 C73 104.1(15)
C69 P2 Ir2 112.1(6)
C68 P2 Ir2 113.2(7)
C73 P2 Ir2 113.7(12)
C82 P3 C78 108.4(14)
C82 P3 C77 112.8(17)
C78 P3 C77 95.0(12)
C82 P3 Ir2 113.7(12)
C78 P3 Ir2 113.0(6)
C77 P3 Ir2 112.5(10)

loop_
_geom_bond_atom_site_label_1
_geom_bond_atom_site_label_2
_geom_bond_distance
Ir1 C3 2.207(6)
Ir1 C4 2.223(6)
Ir1 P1 2.2585(17)
Ir1 C2 2.305(6)
Ir1 C5 2.330(6)
Ir1 C1 2.330(6)
Ir1 H1 1.46(5)
Ir1 H2 1.44(6)
C1 O1 1.382(7)
C1 C2 1.422(8)
C1 C5 1.430(8)
C2 C3 1.448(8)
C2 C6 1.476(8)
C3 C4 1.433(8)
C3 C12 1.495(8)
C4 C5 1.461(8)
C4 C18 1.497(8)
C5 C24 1.482(8)
C6 C11 1.382(8)
C6 C7 1.400(8)
C7 C8 1.368(9)
C7 H3 0.9400
C8 C9 1.350(10)
C8 H4 0.9400
C9 C10 1.362(10)
C9 H5 0.9400
C10 C11 1.380(9)
C10 H6 0.9400
C11 H7 0.9400
C12 C17 1.351(9)
C12 C13 1.358(9)
C13 C14 1.403(10)
C13 H8 0.9400
C14 C15 1.344(10)
C14 H9 0.9400
C15 C16 1.318(10)
C15 H10 0.9400
C16 C17 1.394(11)
C16 H11 0.9400
C17 H12 0.9400
C18 C23 1.364(8)
C18 C19 1.379(8)
C19 C20 1.378(9)
C19 H13 0.9400
C20 C21 1.368(10)
C20 H14 0.9400
C21 C22 1.350(10)
C21 H15 0.9400
C22 C23 1.385(9)
C22 H16 0.9400
C23 H17 0.9400
C24 C25 1.386(8)
C24 C29 1.392(9)
C25 C26 1.382(9)
C25 H18 0.9400
C26 C27 1.353(10)
C26 H19 0.9400
C27 C28 1.389(10)
C27 H20 0.9400
C28 C29 1.390(9)
C28 H21 0.9400
C29 H22 0.9400
C30 P1 1.837(7)
C30 H154 0.9700
C30 H155 0.9700
C30 H156 0.9700
C31 C34 1.523(10)
C31 C33 1.536(9)
C31 C32 1.543(10)
C31 P1 1.875(7)
C32 H157 0.9700
C32 H158 0.9700
C32 H159 0.9700
C33 H160 0.9700
C33 H161 0.9700
C33 H162 0.9700
C34 H163 0.9700
C34 H164 0.9700
C34 H165 0.9700
C35 C36 1.533(9)
C35 C38 1.534(9)
C35 C37 1.544(9)
C35 P1 1.888(7)
C36 H166 0.9700
C36 H167 0.9700
C36 H168 0.9700
C37 H169 0.9700
C37 H170 0.9700
C37 H171 0.9700
C38 H172 0.9700
C38 H173 0.9700
C38 H174 0.9700
C39 O2 1.370(7)
C39 C40 1.422(8)
C39 C43 1.428(8)
C39 Ir2 2.323(6)
C40 C41 1.465(8)
C40 C44 1.478(8)
C40 Ir2 2.311(6)
C41 C42 1.436(8)
C41 C50 1.476(8)
C41 Ir2 2.217(6)
C42 C43 1.445(8)
C42 C56 1.494(8)
C42 Ir2 2.220(6)
C43 C62 1.476(8)
C43 Ir2 2.306(6)
C44 C49 1.382(9)
C44 C45 1.403(9)
C45 C46 1.380(10)
C45 H44 0.9400
C46 C47 1.371(10)
C46 H45 0.9400
C47 C48 1.368(10)
C47 H46 0.9400
C48 C49 1.378(9)
C48 H47 0.9400
C49 H48 0.9400
C50 C51 1.379(9)
C50 C55 1.397(9)
C51 C52 1.380(9)
C51 H49 0.9400
C52 C53 1.374(11)
C52 H50 0.9400
C53 C54 1.363(11)
C53 H51 0.9400
C54 C55 1.382(10)
C54 H54 0.9400
C55 H55 0.9400
C56 C57 1.383(8)
C56 C61 1.386(9)
C57 C58 1.390(9)
C57 H56 0.9400
C58 C59 1.360(10)
C58 H57 0.9400
C59 C60 1.372(10)
C59 H58 0.9400
C60 C61 1.400(9)
C60 H59 0.9400
C61 H60 0.9400
C62 C67 1.379(8)
C62 C63 1.382(8)
C63 C64 1.374(9)
C63 H61 0.9400
C64 C65 1.386(10)
C64 H62 0.9400
C65 C66 1.361(9)
C65 H63 0.9400
C66 C67 1.386(9)
C66 H64 0.9400
C67 H65 0.9400
Ir2 P3 2.262(6)
Ir2 P2 2.287(6)
Ir2 H52 1.55(4)
Ir2 H53 1.53(6)
C68 P2 1.89(2)
C68 H110 0.9700
C68 H111 0.9700
C68 H112 0.9700
C69 C72 1.55(2)
C69 C71 1.55(3)
C69 C70 1.57(4)
C69 P2 1.855(17)
C70 H113 0.9700
C70 H114 0.9700
C70 H115 0.9700
C71 H116 0.9700
C71 H117 0.9700
C71 H118 0.9700
C72 H119 0.9700
C72 H120 0.9700
C72 H121 0.9700
C73 C85 1.49(6)
C73 C75 1.53(4)
C73 C76 1.55(4)
C73 P2 1.95(4)
C74 C82 1.62(6)
C74 H122 0.9700
C74 H123 0.9700
C74 H124 0.9700
C75 H125 0.9700
C75 H126 0.9700
C75 H127 0.9700
C76 H128 0.9700
C76 H129 0.9700
C76 H130 0.9700
C77 P3 2.03(4)
C77 H131 0.9700
C77 H132 0.9700
C77 H133 0.9700
C78 C79 1.48(3)
C78 C81 1.49(3)
C78 C80 1.51(2)
C78 P3 1.905(17)
C79 H134 0.9700
C79 H135 0.9700
C79 H136 0.9700
C80 H137 0.9700
C80 H138 0.9700
C80 H139 0.9700
C81 H140 0.9700
C81 H141 0.9700
C81 H142 0.9700
C82 C84 1.52(5)
C82 C83 1.57(4)
C82 P3 1.83(4)
C83 H143 0.9700
C83 H144 0.9700
C83 H145 0.9700
C84 H146 0.9700
C84 H147 0.9700
C84 H148 0.9700
C85 H149 0.9700
C85 H150 0.9700
C85 H151 0.9700
O1 H152 0.8300
O2 H153 0.8300

loop_
_geom_torsion_atom_site_label_1
_geom_torsion_atom_site_label_2
_geom_torsion_atom_site_label_3
_geom_torsion_atom_site_label_4
_geom_torsion
C3 Ir1 C1 O1 160.1(6)
C4 Ir1 C1 O1 -156.2(6)
P1 Ir1 C1 O1 11.5(5)
C2 Ir1 C1 O1 121.0(7)
C5 Ir1 C1 O1 -117.1(6)
C3 Ir1 C1 C2 39.1(3)
C4 Ir1 C1 C2 82.8(4)
P1 Ir1 C1 C2 -109.5(3)
C5 Ir1 C1 C2 121.9(5)
C3 Ir1 C1 C5 -82.8(4)
C4 Ir1 C1 C5 -39.1(3)
P1 Ir1 C1 C5 128.6(3)
C2 Ir1 C1 C5 -121.9(5)
O1 C1 C2 C3 176.1(5)
C5 C1 C2 C3 0.6(7)
Ir1 C1 C2 C3 -60.2(4)
O1 C1 C2 C6 4.2(10)
C5 C1 C2 C6 -171.3(5)
Ir1 C1 C2 C6 127.9(6)
O1 C1 C2 Ir1 -123.7(6)
C5 C1 C2 Ir1 60.8(4)
C3 Ir1 C2 C1 -115.3(5)
C4 Ir1 C2 C1 -77.0(4)
P1 Ir1 C2 C1 83.0(3)
C5 Ir1 C2 C1 -34.4(3)
C4 Ir1 C2 C3 38.4(3)
P1 Ir1 C2 C3 -161.7(3)
C5 Ir1 C2 C3 80.9(3)
C1 Ir1 C2 C3 115.3(5)
C3 Ir1 C2 C6 121.9(7)
C4 Ir1 C2 C6 160.3(6)
P1 Ir1 C2 C6 -39.8(6)
C5 Ir1 C2 C6 -157.2(6)
C1 Ir1 C2 C6 -122.8(7)
C1 C2 C3 C4 -0.4(6)
C6 C2 C3 C4 171.2(6)
Ir1 C2 C3 C4 -64.2(4)
C1 C2 C3 C12 -169.4(5)
C6 C2 C3 C12 2.2(10)
Ir1 C2 C3 C12 126.7(6)
C1 C2 C3 Ir1 63.8(4)
C6 C2 C3 Ir1 -124.5(6)
P1 Ir1 C3 C4 148.8(3)
C2 Ir1 C3 C4 116.2(5)
C5 Ir1 C3 C4 37.9(3)
C1 Ir1 C3 C4 78.8(4)
C4 Ir1 C3 C2 -116.2(5)
P1 Ir1 C3 C2 32.6(5)
C5 Ir1 C3 C2 -78.2(3)
C1 Ir1 C3 C2 -37.4(3)
C4 Ir1 C3 C12 121.0(7)
P1 Ir1 C3 C12 -90.3(6)
C2 Ir1 C3 C12 -122.9(7)
C5 Ir1 C3 C12 158.9(6)
C1 Ir1 C3 C12 -160.3(6)
C2 C3 C4 C5 0.1(7)
C12 C3 C4 C5 169.1(5)
Ir1 C3 C4 C5 -66.3(4)
C2 C3 C4 C18 -169.8(5)
C12 C3 C4 C18 -0.8(9)
Ir1 C3 C4 C18 123.9(5)
C2 C3 C4 Ir1 66.4(4)
C12 C3 C4 Ir1 -124.6(6)
P1 Ir1 C4 C3 -119.2(5)
C2 Ir1 C4 C3 -38.0(3)
C5 Ir1 C4 C3 -116.2(5)
C1 Ir1 C4 C3 -78.8(3)
C3 Ir1 C4 C5 116.2(5)
P1 Ir1 C4 C5 -3.0(7)
C2 Ir1 C4 C5 78.2(4)
C1 Ir1 C4 C5 37.4(3)
C3 Ir1 C4 C18 -116.4(7)
P1 Ir1 C4 C18 124.4(5)
C2 Ir1 C4 C18 -154.4(6)
C5 Ir1 C4 C18 127.4(7)
C1 Ir1 C4 C18 164.8(6)
O1 C1 C5 C4 -176.3(5)
C2 C1 C5 C4 -0.5(7)
Ir1 C1 C5 C4 59.7(4)
O1 C1 C5 C24 -0.1(9)
C2 C1 C5 C24 175.6(5)
Ir1 C1 C5 C24 -124.2(6)
O1 C1 C5 Ir1 124.1(5)
C2 C1 C5 Ir1 -60.2(4)
C3 C4 C5 C1 0.2(6)
C18 C4 C5 C1 169.4(6)
Ir1 C4 C5 C1 -62.9(4)
C3 C4 C5 C24 -175.8(6)
C18 C4 C5 C24 -6.7(10)
Ir1 C4 C5 C24 121.0(6)
C3 C4 C5 Ir1 63.2(4)
C18 C4 C5 Ir1 -127.7(6)
C3 Ir1 C5 C1 77.0(4)
C4 Ir1 C5 C1 115.3(5)
P1 Ir1 C5 C1 -65.8(4)
C2 Ir1 C5 C1 34.4(3)
C3 Ir1 C5 C4 -38.3(3)
P1 Ir1 C5 C4 178.8(3)
C2 Ir1 C5 C4 -80.9(4)
C1 Ir1 C5 C4 -115.3(5)
C3 Ir1 C5 C24 -159.8(6)
C4 Ir1 C5 C24 -121.5(7)
P1 Ir1 C5 C24 57.4(6)
C2 Ir1 C5 C24 157.6(6)
C1 Ir1 C5 C24 123.2(7)
C1 C2 C6 C11 45.4(9)
C3 C2 C6 C11 -124.7(7)
Ir1 C2 C6 C11 143.4(5)
C1 C2 C6 C7 -136.9(6)
C3 C2 C6 C7 53.1(9)
Ir1 C2 C6 C7 -38.8(8)
C11 C6 C7 C8 -0.3(10)
C2 C6 C7 C8 -178.1(6)
C6 C7 C8 C9 -2.2(12)
C7 C8 C9 C10 3.4(13)
C8 C9 C10 C11 -2.1(13)
C9 C10 C11 C6 -0.4(12)
C7 C6 C11 C10 1.6(10)
C2 C6 C11 C10 179.4(6)
C4 C3 C12 C17 -92.0(9)
C2 C3 C12 C17 75.2(9)
Ir1 C3 C12 C17 173.9(6)
C4 C3 C12 C13 83.6(9)
C2 C3 C12 C13 -109.1(8)
Ir1 C3 C12 C13 -10.5(9)
C17 C12 C13 C14 -4.4(13)
C3 C12 C13 C14 179.8(7)
C12 C13 C14 C15 2.7(14)
C13 C14 C15 C16 0.3(14)
C14 C15 C16 C17 -1.6(15)
C13 C12 C17 C16 3.2(14)
C3 C12 C17 C16 179.1(8)
C15 C16 C17 C12 -0.3(17)
C3 C4 C18 C23 -74.1(9)
C5 C4 C18 C23 118.2(8)
Ir1 C4 C18 C23 15.9(9)
C3 C4 C18 C19 99.2(7)
C5 C4 C18 C19 -68.5(9)
Ir1 C4 C18 C19 -170.8(5)
C23 C18 C19 C20 1.4(11)
C4 C18 C19 C20 -172.2(7)
C18 C19 C20 C21 -0.4(12)
C19 C20 C21 C22 -1.3(13)
C20 C21 C22 C23 1.9(14)
C19 C18 C23 C22 -0.8(12)
C4 C18 C23 C22 172.6(7)
C21 C22 C23 C18 -0.9(14)
C1 C5 C24 C25 -29.6(9)
C4 C5 C24 C25 145.6(6)
Ir1 C5 C24 C25 -125.1(6)
C1 C5 C24 C29 152.2(6)
C4 C5 C24 C29 -32.5(9)
Ir1 C5 C24 C29 56.8(8)
C29 C24 C25 C26 -1.7(10)
C5 C24 C25 C26 -180.0(6)
C24 C25 C26 C27 0.7(11)
C25 C26 C27 C28 -0.4(12)
C26 C27 C28 C29 1.2(12)
C27 C28 C29 C24 -2.2(12)
C25 C24 C29 C28 2.4(10)
C5 C24 C29 C28 -179.3(6)
O2 C39 C40 C41 176.0(5)
C43 C39 C40 C41 0.0(7)
Ir2 C39 C40 C41 -60.1(4)
O2 C39 C40 C44 0.1(10)
C43 C39 C40 C44 -175.9(6)
Ir2 C39 C40 C44 123.9(6)
O2 C39 C40 Ir2 -123.9(6)
C43 C39 C40 Ir2 60.1(4)
C39 C40 C41 C42 -0.4(7)
C44 C40 C41 C42 175.4(6)
Ir2 C40 C41 C42 -63.9(4)
C39 C40 C41 C50 -170.8(6)
C44 C40 C41 C50 5.1(10)
Ir2 C40 C41 C50 125.8(6)
C39 C40 C41 Ir2 63.4(4)
C44 C40 C41 Ir2 -120.7(6)
C40 C41 C42 C43 0.7(7)
C50 C41 C42 C43 171.5(5)
Ir2 C41 C42 C43 -65.4(4)
C40 C41 C42 C56 -170.2(6)
C50 C41 C42 C56 0.6(9)
Ir2 C41 C42 C56 123.7(6)
C40 C41 C42 Ir2 66.1(4)
C50 C41 C42 Ir2 -123.1(6)
O2 C39 C43 C42 -175.5(5)
C40 C39 C43 C42 0.4(7)
Ir2 C39 C43 C42 60.7(4)
O2 C39 C43 C62 -6.6(10)
C40 C39 C43 C62 169.3(6)
Ir2 C39 C43 C62 -130.4(6)
O2 C39 C43 Ir2 123.8(6)
C40 C39 C43 Ir2 -60.3(5)
C41 C42 C43 C39 -0.7(6)
C56 C42 C43 C39 170.1(6)
Ir2 C42 C43 C39 -63.7(4)
C41 C42 C43 C62 -169.2(6)
C56 C42 C43 C62 1.6(10)
Ir2 C42 C43 C62 127.7(6)
C41 C42 C43 Ir2 63.1(4)
C56 C42 C43 Ir2 -126.2(6)
C39 C40 C44 C49 35.3(10)
C41 C40 C44 C49 -139.7(7)
Ir2 C40 C44 C49 131.1(6)
C39 C40 C44 C45 -144.0(7)
C41 C40 C44 C45 41.0(10)
Ir2 C40 C44 C45 -48.2(8)
C49 C44 C45 C46 -0.3(10)
C40 C44 C45 C46 179.1(6)
C44 C45 C46 C47 -0.2(12)
C45 C46 C47 C48 0.6(12)
C46 C47 C48 C49 -0.6(12)
C47 C48 C49 C44 0.2(11)
C45 C44 C49 C48 0.3(10)
C40 C44 C49 C48 -179.1(6)
C42 C41 C50 C51 57.4(8)
C40 C41 C50 C51 -133.7(7)
Ir2 C41 C50 C51 -34.2(8)
C42 C41 C50 C55 -121.1(7)
C40 C41 C50 C55 47.9(9)
Ir2 C41 C50 C55 147.4(6)
C55 C50 C51 C52 -0.4(10)
C41 C50 C51 C52 -178.9(6)
C50 C51 C52 C53 0.5(11)
C51 C52 C53 C54 -0.4(12)
C52 C53 C54 C55 0.2(13)
C53 C54 C55 C50 -0.2(13)
C51 C50 C55 C54 0.3(11)
C41 C50 C55 C54 178.8(7)
C41 C42 C56 C57 67.0(8)
C43 C42 C56 C57 -102.4(7)
Ir2 C42 C56 C57 159.1(5)
C41 C42 C56 C61 -113.9(7)
C43 C42 C56 C61 76.8(9)
Ir2 C42 C56 C61 -21.8(9)
C61 C56 C57 C58 -1.1(10)
C42 C56 C57 C58 178.1(6)
C56 C57 C58 C59 0.4(11)
C57 C58 C59 C60 -0.3(12)
C58 C59 C60 C61 1.0(12)
C57 C56 C61 C60 1.7(10)
C42 C56 C61 C60 -177.4(6)
C59 C60 C61 C56 -1.7(11)
C39 C43 C62 C67 140.2(7)
C42 C43 C62 C67 -53.5(9)
Ir2 C43 C62 C67 41.1(9)
C39 C43 C62 C63 -40.9(9)
C42 C43 C62 C63 125.5(7)
Ir2 C43 C62 C63 -140.0(5)
C67 C62 C63 C64 -0.6(10)
C43 C62 C63 C64 -179.6(6)
C62 C63 C64 C65 2.0(11)
C63 C64 C65 C66 -0.9(12)
C64 C65 C66 C67 -1.5(12)
C63 C62 C67 C66 -1.9(10)
C43 C62 C67 C66 177.1(6)
C65 C66 C67 C62 3.0(11)
C40 C41 Ir2 C42 -115.7(5)
C50 C41 Ir2 C42 118.7(7)
C42 C41 Ir2 P3 109.0(8)
C40 C41 Ir2 P3 -6.7(9)
C50 C41 Ir2 P3 -132.3(8)
C42 C41 Ir2 P2 158.4(7)
C40 C41 Ir2 P2 42.7(9)
C50 C41 Ir2 P2 -82.9(10)
C42 C41 Ir2 C43 37.4(3)
C40 C41 Ir2 C43 -78.3(4)
C50 C41 Ir2 C43 156.1(6)
C42 C41 Ir2 C40 115.7(5)
C50 C41 Ir2 C40 -125.6(7)
C42 C41 Ir2 C39 78.4(4)
C40 C41 Ir2 C39 -37.3(3)
C50 C41 Ir2 C39 -162.9(6)
C43 C42 Ir2 C41 117.0(5)
C56 C42 Ir2 C41 -119.4(7)
C41 C42 Ir2 P3 -143.9(4)
C43 C42 Ir2 P3 -26.9(6)
C56 C42 Ir2 P3 96.7(6)
C41 C42 Ir2 P2 -157.1(7)
C43 C42 Ir2 P2 -40.1(9)
C56 C42 Ir2 P2 83.5(9)
C41 C42 Ir2 C43 -117.0(5)
C56 C42 Ir2 C43 123.6(7)
C41 C42 Ir2 C40 -38.4(3)
C43 C42 Ir2 C40 78.6(4)
C56 C42 Ir2 C40 -157.9(6)
C41 C42 Ir2 C39 -79.3(4)
C43 C42 Ir2 C39 37.7(3)
C56 C42 Ir2 C39 161.3(6)
C39 C43 Ir2 C41 77.1(4)
C42 C43 Ir2 C41 -38.0(3)
C62 C43 Ir2 C41 -160.3(7)
C39 C43 Ir2 C42 115.1(5)
C62 C43 Ir2 C42 -122.3(7)
C39 C43 Ir2 P3 -81.3(4)
C42 C43 Ir2 P3 163.6(4)
C62 C43 Ir2 P3 41.3(6)
C39 C43 Ir2 P2 -80.6(4)
C42 C43 Ir2 P2 164.3(3)
C62 C43 Ir2 P2 42.0(7)
C39 C43 Ir2 C40 34.2(3)
C42 C43 Ir2 C40 -80.8(4)
C62 C43 Ir2 C40 156.8(7)
C42 C43 Ir2 C39 -115.1(5)
C62 C43 Ir2 C39 122.6(7)
C39 C40 Ir2 C41 -115.2(5)
C44 C40 Ir2 C41 121.4(7)
C39 C40 Ir2 C42 -76.7(4)
C41 C40 Ir2 C42 38.5(3)
C44 C40 Ir2 C42 159.9(6)
C39 C40 Ir2 P3 61.9(5)
C41 C40 Ir2 P3 177.1(4)
C44 C40 Ir2 P3 -61.5(6)
C39 C40 Ir2 P2 82.0(5)
C41 C40 Ir2 P2 -162.8(4)
C44 C40 Ir2 P2 -41.4(7)
C39 C40 Ir2 C43 -34.4(3)
C41 C40 Ir2 C43 80.8(4)
C44 C40 Ir2 C43 -157.8(6)
C41 C40 Ir2 C39 115.2(5)
C44 C40 Ir2 C39 -123.4(7)
O2 C39 Ir2 C41 158.0(6)
C40 C39 Ir2 C41 39.4(3)
C43 C39 Ir2 C41 -82.7(4)
O2 C39 Ir2 C42 -158.3(6)
C40 C39 Ir2 C42 83.0(4)
C43 C39 Ir2 C42 -39.0(3)
O2 C39 Ir2 P3 -11.0(6)
C40 C39 Ir2 P3 -129.7(4)
C43 C39 Ir2 P3 108.2(4)
O2 C39 Ir2 P2 0.6(6)
C40 C39 Ir2 P2 -118.1(4)
C43 C39 Ir2 P2 119.9(4)
O2 C39 Ir2 C43 -119.3(7)
C40 C39 Ir2 C43 122.1(5)
O2 C39 Ir2 C40 118.6(7)
C43 C39 Ir2 C40 -122.1(5)
C34 C31 P1 C30 58.9(6)
C33 C31 P1 C30 -60.3(7)
C32 C31 P1 C30 176.8(6)
C34 C31 P1 C35 167.5(5)
C33 C31 P1 C35 48.3(7)
C32 C31 P1 C35 -74.7(6)
C34 C31 P1 Ir1 -60.8(6)
C33 C31 P1 Ir1 -180.0(6)
C32 C31 P1 Ir1 57.1(6)
C36 C35 P1 C30 170.1(6)
C38 C35 P1 C30 -72.3(6)
C37 C35 P1 C30 45.5(6)
C36 C35 P1 C31 62.0(6)
C38 C35 P1 C31 179.6(5)
C37 C35 P1 C31 -62.6(6)
C36 C35 P1 Ir1 -70.6(6)
C38 C35 P1 Ir1 47.1(5)
C37 C35 P1 Ir1 164.9(4)
C3 Ir1 P1 C30 -25.2(4)
C4 Ir1 P1 C30 68.2(6)
C2 Ir1 P1 C30 -4.3(3)
C5 Ir1 P1 C30 66.0(3)
C1 Ir1 P1 C30 32.6(3)
C3 Ir1 P1 C31 89.8(4)
C4 Ir1 P1 C31 -176.8(6)
C2 Ir1 P1 C31 110.7(3)
C5 Ir1 P1 C31 -179.0(4)
C1 Ir1 P1 C31 147.5(3)
C3 Ir1 P1 C35 -140.1(4)
C4 Ir1 P1 C35 -46.7(6)
C2 Ir1 P1 C35 -119.2(3)
C5 Ir1 P1 C35 -48.9(3)
C1 Ir1 P1 C35 -82.4(3)
C72 C69 P2 C68 -55.5(16)
C71 C69 P2 C68 62.6(15)
C70 C69 P2 C68 -169.5(15)
C72 C69 P2 C73 55(2)
C71 C69 P2 C73 172.8(19)
C70 C69 P2 C73 -59(2)
C72 C69 P2 Ir2 -176.5(13)
C71 C69 P2 Ir2 -58.4(14)
C70 C69 P2 Ir2 69.6(14)
C85 C73 P2 C69 69(3)
C75 C73 P2 C69 -169.2(19)
C76 C73 P2 C69 -57(3)
C85 C73 P2 C68 177(2)
C75 C73 P2 C68 -61(2)
C76 C73 P2 C68 51(3)
C85 C73 P2 Ir2 -59(3)
C75 C73 P2 Ir2 63(3)
C76 C73 P2 Ir2 174.9(18)
C41 Ir2 P2 C69 -141.4(8)
C42 Ir2 P2 C69 -3.4(12)
P3 Ir2 P2 C69 -30.1(10)
C43 Ir2 P2 C69 -32.3(8)
C40 Ir2 P2 C69 -110.8(7)
C39 Ir2 P2 C69 -71.6(7)
C41 Ir2 P2 C68 104.8(11)
C42 Ir2 P2 C68 -117.1(9)
P3 Ir2 P2 C68 -143.9(15)
C43 Ir2 P2 C68 -146.1(7)
C40 Ir2 P2 C68 135.4(8)
C39 Ir2 P2 C68 174.6(7)
C41 Ir2 P2 C73 -13.7(18)
C42 Ir2 P2 C73 124.3(16)
P3 Ir2 P2 C73 97.5(19)
C43 Ir2 P2 C73 95.3(15)
C40 Ir2 P2 C73 16.8(16)
C39 Ir2 P2 C73 56.1(15)
C84 C82 P3 C78 -69(3)
C83 C82 P3 C78 62(3)
C74 C82 P3 C78 177(2)
C84 C82 P3 C77 -173(2)
C83 C82 P3 C77 -42(3)
C74 C82 P3 C77 74(3)
C84 C82 P3 Ir2 57(3)
C83 C82 P3 Ir2 -172(2)
C74 C82 P3 Ir2 -56(3)
C79 C78 P3 C82 -173(2)
C81 C78 P3 C82 70(2)
C80 C78 P3 C82 -50(2)
C79 C78 P3 C77 -57.3(16)
C81 C78 P3 C77 -173.6(17)
C80 C78 P3 C77 66.1(18)
C79 C78 P3 Ir2 59.7(15)
C81 C78 P3 Ir2 -56.6(17)
C80 C78 P3 Ir2 -176.9(15)
C41 Ir2 P3 C82 57.7(18)
C42 Ir2 P3 C82 137.5(16)
P2 Ir2 P3 C82 -57.4(18)
C43 Ir2 P3 C82 120.7(16)
C40 Ir2 P3 C82 53.0(16)
C39 Ir2 P3 C82 84.6(16)
C41 Ir2 P3 C78 -178.1(8)
C42 Ir2 P3 C78 -98.4(8)
P2 Ir2 P3 C78 66.7(12)
C43 Ir2 P3 C78 -115.2(8)
C40 Ir2 P3 C78 177.1(7)
C39 Ir2 P3 C78 -151.3(8)
C41 Ir2 P3 C77 -72.0(13)
C42 Ir2 P3 C77 7.8(12)
P2 Ir2 P3 C77 172.9(17)
C43 Ir2 P3 C77 -9.0(11)
C40 Ir2 P3 C77 -76.8(11)
C39 Ir2 P3 C77 -45.2(11)
